data_1545450
loop_
_publ_author_name
'Goitia, Asier'
'G\'omez-Bengoa, Enrique'
'Correa, Arkaitz'

_publ_section_title
;
 Selective C(sp(2))-H Halogenation of &quot;Click&quot;
 4-Aryl-1,2,3-triazoles.
;
_journal_issue 4
_journal_name_full 'Organic letters'
_journal_page_first 962
_journal_page_last 965
_journal_paper_doi 10.1021/acs.orglett.7b00275
_journal_volume 19
_journal_year 2017
_chemical_compound_source 'synthesis as described'
_chemical_formula_moiety 'C16 H13 Br F N3'
_chemical_formula_sum 'C16 H13 Br F N3'
_chemical_formula_weight 346.2
_space_group_crystal_system triclinic
_space_group_IT_number 2
_space_group_name_Hall '-P 1'
_space_group_name_H-M_alt 'P -1'
_symmetry_cell_setting triclinic
_symmetry_Int_Tables_number 2
_symmetry_space_group_name_Hall '-P 1'
_symmetry_space_group_name_H-M 'P -1'
_atom_sites_solution_hydrogens geom
_atom_sites_solution_primary direct
_audit_creation_date 2016-12-05T14:30:55-00:00
_audit_creation_method 'WinGX routine CIF_UPDATE'
_cell_angle_alpha 78.631(5)
_cell_angle_beta 74.036(5)
_cell_angle_gamma 64.658(6)
_cell_formula_units_Z 4
_cell_length_a 9.9538(6)
_cell_length_b 11.0301(8)
_cell_length_c 15.5083(9)
_cell_measurement_reflns_used 2982
_cell_measurement_temperature 150.01(10)
_cell_measurement_theta_max 74.582
_cell_measurement_theta_min 5.037
_cell_measurement_wavelength 1.54184
_cell_volume 1473.29(18)
_computing_cell_refinement 'CrysAlis Pro (Oxford Diffraction Ltd., 2011)'
_computing_data_collection 'CrysAlis Pro (Oxford Diffraction Ltd., 2011)'
_computing_data_reduction 'CrysAlis Pro (Oxford Diffraction Ltd., 2011)'
_computing_molecular_graphics 'Diamond v.3.2f (Crystal Impact GbR, 2008)'
_computing_publication_material 'WinGX publication routines (Farrugia, 1999)'
_computing_structure_refinement 'SHELXL-97 (Sheldrick, 2008)'
_computing_structure_solution 'OLEX2 (Dolomanov et al, 2009)'
_diffrn_ambient_temperature 150.01(10)
_diffrn_detector 'CCD plate'
_diffrn_detector_area_resol_mean 5.2012
_diffrn_detector_type Atlas
_diffrn_measured_fraction_theta_full 0.9863
_diffrn_measured_fraction_theta_max 0.9458
_diffrn_measurement_details
;
#__ type_ start__ end____ width___ exp.time_
  1 omega   17.00   82.00   1.0000    1.0000
omega____ theta____ kappa____ phi______ frames
    -       41.6321   38.0000 -120.0000 65

#__ type_ start__ end____ width___ exp.time_
  2 omega   83.00  110.00   1.0000    1.0000
omega____ theta____ kappa____ phi______ frames
    -       41.6321   38.0000 -120.0000 27

#__ type_ start__ end____ width___ exp.time_
  3 omega   37.00   68.00   1.0000    2.0000
omega____ theta____ kappa____ phi______ frames
    -      109.1793  -30.0000  -30.0000 31

#__ type_ start__ end____ width___ exp.time_
  4 omega   43.00   69.00   1.0000    2.0000
omega____ theta____ kappa____ phi______ frames
    -      109.1793  -30.0000  -60.0000 26

#__ type_ start__ end____ width___ exp.time_
  5 omega   43.00   74.00   1.0000    2.0000
omega____ theta____ kappa____ phi______ frames
    -      109.1793  -45.0000    0.0000 31

#__ type_ start__ end____ width___ exp.time_
  6 omega   33.00   67.00   1.0000    2.0000
omega____ theta____ kappa____ phi______ frames
    -      109.1793  -30.0000   30.0000 34

#__ type_ start__ end____ width___ exp.time_
  7 omega   33.00   63.00   1.0000    2.0000
omega____ theta____ kappa____ phi______ frames
    -      109.1793  -30.0000   90.0000 30

#__ type_ start__ end____ width___ exp.time_
  8 omega   45.00   77.00   1.0000    2.0000
omega____ theta____ kappa____ phi______ frames
    -      109.1793  -45.0000  120.0000 32

#__ type_ start__ end____ width___ exp.time_
  9 omega   46.00  104.00   1.0000    2.0000
omega____ theta____ kappa____ phi______ frames
    -      109.1793  -94.0000  150.0000 58

#__ type_ start__ end____ width___ exp.time_
 10 omega   57.00  121.00   1.0000    2.0000
omega____ theta____ kappa____ phi______ frames
    -      109.1793 -125.0000   60.0000 64

#__ type_ start__ end____ width___ exp.time_
 11 omega   49.00   87.00   1.0000    2.0000
omega____ theta____ kappa____ phi______ frames
    -      109.1793  -94.0000   90.0000 38

#__ type_ start__ end____ width___ exp.time_
 12 omega   34.00   68.00   1.0000    2.0000
omega____ theta____ kappa____ phi______ frames
    -      109.1793  -30.0000  150.0000 34

#__ type_ start__ end____ width___ exp.time_
 13 omega  109.00  137.00   1.0000    2.0000
omega____ theta____ kappa____ phi______ frames
    -      109.1793   30.0000   90.0000 28

#__ type_ start__ end____ width___ exp.time_
 14 omega   77.00  104.00   1.0000    2.0000
omega____ theta____ kappa____ phi______ frames
    -      109.1793   77.0000  -30.0000 27

#__ type_ start__ end____ width___ exp.time_
 15 omega  121.00  148.00   1.0000    2.0000
omega____ theta____ kappa____ phi______ frames
    -      109.1793   77.0000  -30.0000 27

#__ type_ start__ end____ width___ exp.time_
 16 omega  124.00  152.00   1.0000    2.0000
omega____ theta____ kappa____ phi______ frames
    -      109.1793   61.0000 -150.0000 28

#__ type_ start__ end____ width___ exp.time_
 17 omega   85.00  154.00   1.0000    2.0000
omega____ theta____ kappa____ phi______ frames
    -      109.1793   30.0000  -30.0000 69

#__ type_ start__ end____ width___ exp.time_
 18 omega   45.00  131.00   1.0000    2.0000
omega____ theta____ kappa____ phi______ frames
    -      109.1793  -77.0000 -150.0000 86

#__ type_ start__ end____ width___ exp.time_
 19 omega   34.00   69.00   1.0000    2.0000
omega____ theta____ kappa____ phi______ frames
    -      109.1793  -30.0000 -150.0000 35

#__ type_ start__ end____ width___ exp.time_
 20 omega   34.00   63.00   1.0000    2.0000
omega____ theta____ kappa____ phi______ frames
    -      109.1793  -30.0000 -180.0000 29

#__ type_ start__ end____ width___ exp.time_
 21 omega   11.00   89.00   1.0000    1.0000
omega____ theta____ kappa____ phi______ frames
    -       41.6321 -130.0000  -16.0000 78

#__ type_ start__ end____ width___ exp.time_
 22 omega   33.00   63.00   1.0000    2.0000
omega____ theta____ kappa____ phi______ frames
    -      109.1793  -30.0000   60.0000 30

#__ type_ start__ end____ width___ exp.time_
 23 omega    3.00   98.00   1.0000    1.0000
omega____ theta____ kappa____ phi______ frames
    -       41.6321 -125.0000   60.0000 95

#__ type_ start__ end____ width___ exp.time_
 24 omega   17.00  102.00   1.0000    1.0000
omega____ theta____ kappa____ phi______ frames
    -       41.6321   38.0000  150.0000 85
;
_diffrn_measurement_device '\k-geometry diffractometer'
_diffrn_measurement_device_type 'Agilent SuperNova'
_diffrn_measurement_method '\w scans'
_diffrn_orient_matrix_UB_11 0.0443059
_diffrn_orient_matrix_UB_12 -0.0376623
_diffrn_orient_matrix_UB_13 -0.0974114
_diffrn_orient_matrix_UB_21 0.0031987
_diffrn_orient_matrix_UB_22 0.1395802
_diffrn_orient_matrix_UB_23 -0.0355996
_diffrn_orient_matrix_UB_31 0.1696392
_diffrn_orient_matrix_UB_32 -0.056416
_diffrn_orient_matrix_UB_33 0.0030329
_diffrn_radiation_monochromator 'Multilayer optics'
_diffrn_radiation_probe x-ray
_diffrn_radiation_source 'Nova (Cu) X-ray micro-source'
_diffrn_radiation_type 'Cu K\a'
_diffrn_radiation_wavelength 1.5418
_diffrn_reflns_av_R_equivalents 0.0449
_diffrn_reflns_av_unetI/netI 0.0695
_diffrn_reflns_Laue_measured_fraction_full 0.987
_diffrn_reflns_Laue_measured_fraction_max 0.984
_diffrn_reflns_limit_h_max 12
_diffrn_reflns_limit_h_min -9
_diffrn_reflns_limit_k_max 13
_diffrn_reflns_limit_k_min -13
_diffrn_reflns_limit_l_max 18
_diffrn_reflns_limit_l_min -18
_diffrn_reflns_number 5602
_diffrn_reflns_point_group_measured_fraction_max 0.984
_diffrn_reflns_theta_full 67.684
_diffrn_reflns_theta_max 68.994
_diffrn_reflns_theta_min 4.454
_diffrn_source 'SuperNova (Cu) X-ray Source'
_diffrn_source_current 0.8
_diffrn_source_power 0.04
_diffrn_source_voltage 50
_exptl_absorpt_coefficient_mu 3.873
_exptl_absorpt_correction_T_max 0.874
_exptl_absorpt_correction_T_min 0.233
_exptl_absorpt_correction_type analytical
_exptl_absorpt_process_details
;
        CrysAlisPro, Agilent Technologies,
        Version 1.171.36.24 (release 03-12-2012 CrysAlis171 .NET)
        (compiled Dec  3 2012,18:21:49)
Analytical numeric absorption correction using a multifaceted crystal
                        model based on expressions derived by R.C. Clark & J.S.
        (Clark, R. C. & Reid, J. S. (1995). Acta Cryst. A51, 887-897)
;
_exptl_crystal_colour colourless
_exptl_crystal_density_diffrn 1.561
_exptl_crystal_density_method 'not measured'
_exptl_crystal_description needle
_exptl_crystal_F_000 696
_exptl_crystal_size_max 1.0726
_exptl_crystal_size_mid 0.0658
_exptl_crystal_size_min 0.0411
_refine_diff_density_max 1.095
_refine_diff_density_min -0.821
_refine_diff_density_rms 0.131
_refine_ls_extinction_method none
_refine_ls_goodness_of_fit_ref 0.976
_refine_ls_hydrogen_treatment constr
_refine_ls_matrix_type full
_refine_ls_number_parameters 382
_refine_ls_number_reflns 5602
_refine_ls_number_restraints 0
_refine_ls_restrained_S_all 0.976
_refine_ls_R_factor_all 0.0817
_refine_ls_R_factor_gt 0.0577
_refine_ls_shift/su_max 0
_refine_ls_shift/su_mean 0
_refine_ls_structure_factor_coef Fsqd
_refine_ls_weighting_details 'w=1/[\s^2^(Fo^2^)+(0.1263P)^2^] where P=(Fo^2^+2Fc^2^)/3'
_refine_ls_weighting_scheme calc
_refine_ls_wR_factor_gt 0.1587
_refine_ls_wR_factor_ref 0.1778
_reflns_number_gt 3946
_reflns_number_total 5602
_reflns_threshold_expression 'I > 2\s(I)'
_cod_data_source_file ol7b00275_si_003.cif
_cod_data_source_block a20160316_ag90b
_cod_database_code 1545450

loop_
_space_group_symop_operation_xyz
'x, y, z'
'-x, -y, -z'

loop_
_atom_site_label
_atom_site_type_symbol
_atom_site_fract_x
_atom_site_fract_y
_atom_site_fract_z
_atom_site_U_iso_or_equiv
_atom_site_adp_type
_atom_site_occupancy
_atom_site_calc_flag
Br1A Br 0.85353(6) 0.43016(5) 0.21805(4) 0.03382(19) Uani 1 d
F1A F 1.0248(4) 0.6103(4) 0.4314(2) 0.0501(9) Uani 1 d
N8B N 0.4279(5) 0.8023(4) 0.2831(3) 0.0286(9) Uani 1 d
N9B N 0.3149(5) 0.7999(4) 0.2558(3) 0.0288(9) Uani 1 d
N10B N 0.3476(5) 0.6704(4) 0.2490(3) 0.0260(8) Uani 1 d
C0AA C 0.7423(8) 0.8197(7) 0.4939(4) 0.0470(15) Uani 1 d
H0AA H 0.8124 0.8652 0.4697 0.07 Uiso 1 calc
H0AB H 0.7627 0.7684 0.5514 0.07 Uiso 1 calc
H0AC H 0.6372 0.8869 0.5032 0.07 Uiso 1 calc
C1B C 0.8117(6) 0.5493(5) 0.3035(3) 0.0272(10) Uani 1 d
C2B C 0.9325(6) 0.5350(6) 0.3391(4) 0.0349(11) Uani 1 d
H2B H 1.0308 0.4662 0.3225 0.042 Uiso 1 calc
C3B C 0.9036(7) 0.6247(6) 0.3994(4) 0.0385(13) Uani 1 d
C4B C 0.7647(7) 0.7250(6) 0.4281(3) 0.0352(12) Uani 1 d
C5B C 0.6465(6) 0.7354(6) 0.3916(3) 0.0306(11) Uani 1 d
H5B H 0.5485 0.8039 0.4094 0.037 Uiso 1 calc
C6B C 0.6665(6) 0.6484(5) 0.3294(3) 0.0251(10) Uani 1 d
C7B C 0.5333(5) 0.6739(5) 0.2931(3) 0.0240(9) Uani 1 d
C11B C 0.4819(6) 0.5884(5) 0.2709(3) 0.0255(10) Uani 1 d
H11B H 0.5304 0.4932 0.271 0.031 Uiso 1 calc
C12B C 0.2433(6) 0.6361(5) 0.2177(3) 0.0277(10) Uani 1 d
H12A H 0.1377 0.6898 0.2477 0.033 Uiso 1 calc
H12B H 0.2633 0.5399 0.2364 0.033 Uiso 1 calc
C13B C 0.2556(6) 0.6601(5) 0.1177(3) 0.0276(10) Uani 1 d
C14B C 0.1367(6) 0.6645(6) 0.0839(4) 0.0361(12) Uani 1 d
H14B H 0.0509 0.6534 0.1244 0.043 Uiso 1 calc
C15B C 0.1429(7) 0.6849(6) -0.0072(4) 0.0414(13) Uani 1 d
H15B H 0.0618 0.6869 -0.0292 0.05 Uiso 1 calc
C16 C 0.3790(7) 0.6758(6) 0.0569(4) 0.0386(13) Uani 1 d
H16 H 0.4612 0.6721 0.0785 0.046 Uiso 1 calc
C16B C 0.2672(7) 0.7027(6) -0.0677(4) 0.0399(13) Uani 1 d
H16B H 0.2705 0.7188 -0.1305 0.048 Uiso 1 calc
C17B C 0.3855(7) 0.6965(7) -0.0343(4) 0.0471(15) Uani 1 d
H17B H 0.4719 0.7066 -0.0747 0.057 Uiso 1 calc
Br1B Br 0.86183(6) -0.05877(6) 0.20246(4) 0.0387(2) Uani 1 d
F1B F 1.0391(4) 0.0964(4) 0.4261(2) 0.0479(9) Uani 1 d
N8A N 0.4296(5) 0.3008(4) 0.2896(3) 0.0291(9) Uani 1 d
N9A N 0.3146(5) 0.3005(4) 0.2634(3) 0.0312(9) Uani 1 d
N10A N 0.3491(5) 0.1731(4) 0.2500(3) 0.0251(8) Uani 1 d
C1A C 0.8201(6) 0.0499(5) 0.2949(3) 0.0282(10) Uani 1 d
C2A C 0.9434(6) 0.0323(6) 0.3288(4) 0.0356(12) Uani 1 d
H2A H 1.042 -0.0334 0.3078 0.043 Uiso 1 calc
C3A C 0.9180(6) 0.1130(6) 0.3937(3) 0.0358(13) Uani 1 d
C4A C 0.7780(7) 0.2086(6) 0.4282(3) 0.0348(12) Uani 1 d
C5A C 0.6570(6) 0.2222(5) 0.3927(3) 0.0300(11) Uani 1 d
H5A H 0.5583 0.2866 0.4151 0.036 Uiso 1 calc
C6A C 0.6753(6) 0.1449(5) 0.3254(3) 0.0251(10) Uani 1 d
C7A C 0.5387(5) 0.1728(5) 0.2921(3) 0.0233(9) Uani 1 d
C11A C 0.4873(5) 0.0903(5) 0.2662(3) 0.0237(9) Uani 1 d
H11A H 0.5382 -0.0038 0.261 0.028 Uiso 1 calc
C12A C 0.2425(6) 0.1407(5) 0.2195(3) 0.0267(10) Uani 1 d
H12C H 0.1373 0.1976 0.2482 0.032 Uiso 1 calc
H12D H 0.2588 0.0456 0.2398 0.032 Uiso 1 calc
C13A C 0.2585(6) 0.1615(5) 0.1184(3) 0.0262(10) Uani 1 d
C15A C 0.2548(7) 0.3046(6) -0.0203(4) 0.0401(13) Uani 1 d
H15A H 0.2436 0.3903 -0.0519 0.048 Uiso 1 calc
C16A C 0.2833(7) 0.1987(7) -0.0666(4) 0.0413(13) Uani 1 d
H16A H 0.2929 0.2112 -0.1301 0.05 Uiso 1 calc
C17A C 0.2978(7) 0.0743(7) -0.0209(4) 0.0460(14) Uani 1 d
H17A H 0.3161 0.0016 -0.0529 0.055 Uiso 1 calc
C18A C 0.2858(7) 0.0555(6) 0.0709(4) 0.0402(13) Uani 1 d
H18A H 0.2962 -0.0302 0.102 0.048 Uiso 1 calc
C18B C 0.2426(6) 0.2871(6) 0.0718(4) 0.0346(12) Uani 1 d
H18B H 0.2234 0.3604 0.1034 0.041 Uiso 1 calc
C19B C 0.7569(8) 0.2958(8) 0.4985(4) 0.0505(17) Uani 1 d
H19A H 0.8211 0.347 0.4751 0.076 Uiso 1 calc
H19B H 0.786 0.2387 0.5529 0.076 Uiso 1 calc
H19C H 0.65 0.3582 0.5131 0.076 Uiso 1 calc

loop_
_atom_site_aniso_label
_atom_site_aniso_U_11
_atom_site_aniso_U_22
_atom_site_aniso_U_33
_atom_site_aniso_U_23
_atom_site_aniso_U_13
_atom_site_aniso_U_12
Br1 0.0276(3) 0.0338(3) 0.0375(3) -0.0128(2) -0.0094(2) -0.0042(2)
F7 0.043(2) 0.080(3) 0.0477(19) 0.0001(18) -0.0264(16) -0.036(2)
N8B 0.028(2) 0.029(2) 0.031(2) -0.0084(17) -0.0066(17) -0.0103(18)
N9B 0.027(2) 0.023(2) 0.038(2) -0.0078(17) -0.0112(18) -0.0062(18)
N10B 0.026(2) 0.025(2) 0.030(2) -0.0064(16) -0.0092(16) -0.0100(18)
C0AA 0.063(4) 0.068(4) 0.029(3) -0.015(3) -0.004(3) -0.043(4)
C1B 0.026(3) 0.031(3) 0.026(2) -0.0024(19) -0.0075(19) -0.012(2)
C2B 0.031(3) 0.044(3) 0.033(3) -0.002(2) -0.009(2) -0.016(2)
C3B 0.044(3) 0.056(4) 0.032(3) 0.000(2) -0.019(2) -0.030(3)
C4B 0.042(3) 0.049(3) 0.028(2) -0.009(2) -0.007(2) -0.029(3)
C5B 0.031(3) 0.042(3) 0.025(2) -0.009(2) -0.005(2) -0.019(2)
C6B 0.027(3) 0.033(3) 0.019(2) -0.0018(18) -0.0060(18) -0.016(2)
C7B 0.017(2) 0.027(2) 0.026(2) -0.0115(18) -0.0027(17) -0.0036(19)
C11B 0.025(3) 0.021(2) 0.031(2) -0.0067(18) -0.0097(19) -0.006(2)
C12B 0.020(2) 0.026(2) 0.042(3) -0.008(2) -0.011(2) -0.010(2)
C13B 0.028(3) 0.022(2) 0.038(3) -0.0077(19) -0.012(2) -0.010(2)
C14B 0.030(3) 0.043(3) 0.043(3) -0.017(2) -0.006(2) -0.016(3)
C15B 0.035(3) 0.056(4) 0.039(3) -0.015(3) -0.011(2) -0.018(3)
C16 0.031(3) 0.053(4) 0.038(3) -0.011(2) -0.008(2) -0.019(3)
C16B 0.045(3) 0.048(3) 0.032(3) -0.013(2) -0.008(2) -0.021(3)
C17B 0.043(4) 0.063(4) 0.047(3) -0.010(3) -0.008(3) -0.030(3)
Br1B 0.0297(3) 0.0396(4) 0.0449(3) -0.0207(3) -0.0104(2) -0.0034(3)
F1B 0.043(2) 0.078(3) 0.0425(18) 0.0019(17) -0.0237(15) -0.0364(19)
N8A 0.028(2) 0.029(2) 0.032(2) -0.0095(17) -0.0087(17) -0.0087(18)
N9A 0.034(3) 0.025(2) 0.038(2) -0.0090(17) -0.0137(19) -0.0088(19)
N10A 0.025(2) 0.026(2) 0.0284(19) -0.0076(15) -0.0087(16) -0.0098(17)
C1A 0.026(3) 0.033(3) 0.028(2) -0.004(2) -0.0094(19) -0.011(2)
C2A 0.026(3) 0.046(3) 0.035(3) -0.002(2) -0.008(2) -0.014(2)
C3A 0.035(3) 0.059(4) 0.028(2) 0.007(2) -0.016(2) -0.031(3)
C4A 0.042(3) 0.049(3) 0.024(2) -0.005(2) -0.006(2) -0.029(3)
C5A 0.031(3) 0.040(3) 0.025(2) -0.006(2) -0.004(2) -0.020(2)
C6A 0.026(3) 0.033(3) 0.024(2) -0.0033(18) -0.0078(18) -0.017(2)
C7A 0.018(2) 0.027(2) 0.024(2) -0.0116(17) -0.0018(17) -0.0056(19)
C11A 0.024(2) 0.022(2) 0.024(2) -0.0081(17) -0.0076(18) -0.0046(19)
C12A 0.027(3) 0.027(2) 0.032(2) -0.0056(19) -0.012(2) -0.011(2)
C13A 0.022(2) 0.031(2) 0.031(2) -0.0070(19) -0.0118(19) -0.010(2)
C15A 0.038(3) 0.052(3) 0.039(3) 0.004(3) -0.011(2) -0.028(3)
C16A 0.035(3) 0.062(4) 0.027(3) -0.005(2) -0.012(2) -0.017(3)
C17A 0.050(4) 0.055(4) 0.038(3) -0.015(3) -0.016(3) -0.016(3)
C18A 0.050(4) 0.034(3) 0.041(3) -0.007(2) -0.021(3) -0.012(3)
C18B 0.030(3) 0.036(3) 0.044(3) 0.000(2) -0.014(2) -0.017(2)
C19B 0.063(4) 0.084(5) 0.031(3) -0.017(3) -0.009(3) -0.049(4)

loop_
_atom_type_symbol
_atom_type_description
_atom_type_scat_dispersion_real
_atom_type_scat_dispersion_imag
_atom_type_scat_source
C C 0.0181 0.0091 'International Tables Vol C Tables 4.2.6.8 and 6.1.1.4'
H H 0 0 'International Tables Vol C Tables 4.2.6.8 and 6.1.1.4'
N N 0.0311 0.018 'International Tables Vol C Tables 4.2.6.8 and 6.1.1.4'
F F 0.0727 0.0534 'International Tables Vol C Tables 4.2.6.8 and 6.1.1.4'
Br Br -0.6763 1.2805 'International Tables Vol C Tables 4.2.6.8 and 6.1.1.4'

loop_
_exptl_crystal_face_index_h
_exptl_crystal_face_index_k
_exptl_crystal_face_index_l
_exptl_crystal_face_perp_dist
2 0 1 0.0248
-3 -6 2 0.5269
2 7 -2 0.4197
1 0 -4 0.0311
3 0 1 0.0246
-3 0 -1 0.0165
-1 0 4 0.0155

loop_
_geom_angle_atom_site_label_1
_geom_angle_atom_site_label_2
_geom_angle_atom_site_label_3
_geom_angle
N9B N8B C7B 109.1(4)
N8B N9B N10B 107.0(4)
N9B N10B C11B 111.5(4)
N9B N10B C12B 119.5(4)
C11B N10B C12B 129.0(4)
H0AA C0AA H0AB 109.5
H0AA C0AA H0AC 109.5
H0AB C0AA H0AC 109.5
C4B C0AA H0AA 109.5
C4B C0AA H0AB 109.5
C4B C0AA H0AC 109.5
C2B C1B Br1 117.2(4)
C2B C1B C6B 121.2(5)
C6B C1B Br1 121.6(3)
C1B C2B H2B 121.3
C3B C2B C1B 117.4(5)
C3B C2B H2B 121.3
F7 C3B C2B 116.1(6)
F7 C3B C4B 118.9(5)
C4B C3B C2B 125.0(5)
C3B C4B C0AA 121.9(5)
C3B C4B C5B 115.9(5)
C5B C4B C0AA 122.2(6)
C4B C5B H5B 118.7
C4B C5B C6B 122.7(5)
C6B C5B H5B 118.7
C1B C6B C5B 117.8(4)
C1B C6B C7B 124.9(4)
C5B C6B C7B 117.2(5)
N8B C7B C6B 119.7(4)
N8B C7B C11B 107.9(4)
C11B C7B C6B 132.2(4)
N10B C11B C7B 104.5(4)
N10B C11B H11B 127.8
C7B C11B H11B 127.8
N10B C12B H12A 108.7
N10B C12B H12B 108.7
N10B C12B C13B 114.3(4)
H12A C12B H12B 107.6
C13B C12B H12A 108.7
C13B C12B H12B 108.7
C14B C13B C12B 118.3(5)
C16 C13B C12B 123.7(4)
C16 C13B C14B 118.0(5)
C13B C14B H14B 119.7
C15B C14B C13B 120.6(5)
C15B C14B H14B 119.7
C14B C15B H15B 119.7
C14B C15B C16B 120.6(5)
C16B C15B H15B 119.7
C13B C16 H16 119.2
C17B C16 C13B 121.6(5)
C17B C16 H16 119.2
C15B C16B H16B 120.6
C17B C16B C15B 118.7(5)
C17B C16B H16B 120.6
C16 C17B C16B 120.5(6)
C16 C17B H17B 119.8
C16B C17B H17B 119.8
N9A N8A C7A 109.0(4)
N8A N9A N10A 107.2(4)
N9A N10A C11A 111.3(4)
N9A N10A C12A 120.0(4)
C11A N10A C12A 128.7(4)
C2A C1A Br1B 116.4(4)
C6A C1A Br1B 122.0(3)
C6A C1A C2A 121.7(5)
C1A C2A H2A 121.1
C3A C2A C1A 117.8(5)
C3A C2A H2A 121.1
F1B C3A C2A 117.7(5)
F1B C3A C4A 118.1(5)
C2A C3A C4A 124.2(5)
C3A C4A C5A 116.1(5)
C3A C4A C19B 122.0(5)
C5A C4A C19B 121.9(6)
C4A C5A H5A 118.6
C4A C5A C6A 122.7(5)
C6A C5A H5A 118.6
C1A C6A C5A 117.5(4)
C1A C6A C7A 125.5(4)
C5A C6A C7A 117.0(5)
N8A C7A C6A 119.5(4)
N8A C7A C11A 107.9(4)
C11A C7A C6A 132.5(4)
N10A C11A C7A 104.6(4)
N10A C11A H11A 127.7
C7A C11A H11A 127.7
N10A C12A H12C 108.8
N10A C12A H12D 108.8
N10A C12A C13A 113.7(4)
H12C C12A H12D 107.7
C13A C12A H12C 108.8
C13A C12A H12D 108.8
C18A C13A C12A 120.1(4)
C18A C13A C18B 119.1(5)
C18B C13A C12A 120.8(5)
C16A C15A H15A 119.8
C16A C15A C18B 120.4(5)
C18B C15A H15A 119.8
C15A C16A H16A 119.9
C15A C16A C17A 120.1(5)
C17A C16A H16A 119.9
C16A C17A H17A 120
C18A C17A C16A 120.0(6)
C18A C17A H17A 120
C13A C18A H18A 119.8
C17A C18A C13A 120.5(5)
C17A C18A H18A 119.8
C13A C18B H18B 120.1
C15A C18B C13A 119.9(5)
C15A C18B H18B 120.1
C4A C19B H19A 109.5
C4A C19B H19B 109.5
C4A C19B H19C 109.5
H19A C19B H19B 109.5
H19A C19B H19C 109.5
H19B C19B H19C 109.5

loop_
_geom_bond_atom_site_label_1
_geom_bond_atom_site_label_2
_geom_bond_distance
Br1 C1B 1.890(5)
F7 C3B 1.364(6)
N8B N9B 1.318(6)
N8B C7B 1.364(6)
N9B N10B 1.341(6)
N10B C11B 1.347(6)
N10B C12B 1.464(6)
C0AA H0AA 0.98
C0AA H0AB 0.98
C0AA H0AC 0.98
C0AA C4B 1.509(7)
C1B C2B 1.394(7)
C1B C6B 1.395(7)
C2B H2B 0.95
C2B C3B 1.382(8)
C3B C4B 1.371(9)
C4B C5B 1.393(7)
C5B H5B 0.95
C5B C6B 1.409(7)
C6B C7B 1.478(6)
C7B C11B 1.381(7)
C11B H11B 0.95
C12B H12A 0.99
C12B H12B 0.99
C12B C13B 1.499(7)
C13B C14B 1.399(7)
C13B C16 1.382(8)
C14B H14B 0.95
C14B C15B 1.375(8)
C15B H15B 0.95
C15B C16B 1.395(8)
C16 H16 0.95
C16 C17B 1.376(8)
C16B H16B 0.95
C16B C17B 1.381(8)
C17B H17B 0.95
Br1B C1A 1.895(5)
F1B C3A 1.359(6)
N8A N9A 1.317(6)
N8A C7A 1.365(6)
N9A N10A 1.341(6)
N10A C11A 1.347(6)
N10A C12A 1.465(6)
C1A C2A 1.389(7)
C1A C6A 1.389(7)
C2A H2A 0.95
C2A C3A 1.375(8)
C3A C4A 1.376(8)
C4A C5A 1.397(7)
C4A C19B 1.507(7)
C5A H5A 0.95
C5A C6A 1.401(7)
C6A C7A 1.475(6)
C7A C11A 1.380(7)
C11A H11A 0.95
C12A H12C 0.99
C12A H12D 0.99
C12A C13A 1.512(6)
C13A C18A 1.393(7)
C13A C18B 1.395(7)
C15A H15A 0.95
C15A C16A 1.377(9)
C15A C18B 1.382(8)
C16A H16A 0.95
C16A C17A 1.382(9)
C17A H17A 0.95
C17A C18A 1.377(8)
C18A H18A 0.95
C18B H18B 0.95
C19B H19A 0.98
C19B H19B 0.98
C19B H19C 0.98

loop_
_geom_torsion_atom_site_label_1
_geom_torsion_atom_site_label_2
_geom_torsion_atom_site_label_3
_geom_torsion_atom_site_label_4
_geom_torsion
Br1 C1B C2B C3B 178.0(4)
Br1 C1B C6B C5B -178.3(3)
Br1 C1B C6B C7B -1.6(6)
F7 C3B C4B C0AA 0.0(8)
F7 C3B C4B C5B 179.0(5)
N8B N9B N10B C11B -0.6(5)
N8B N9B N10B C12B -178.5(4)
N8B C7B C11B N10B -0.2(5)
N9B N8B C7B C6B -175.7(4)
N9B N8B C7B C11B -0.1(5)
N9B N10B C11B C7B 0.5(5)
N9B N10B C12B C13B 78.0(6)
N10B C12B C13B C14B -163.5(5)
N10B C12B C13B C16 17.6(7)
C0AA C4B C5B C6B 179.3(5)
C1B C2B C3B F7 -178.5(4)
C1B C2B C3B C4B 1.3(8)
C1B C6B C7B N8B -145.7(5)
C1B C6B C7B C11B 40.0(8)
C2B C1B C6B C5B 1.2(7)
C2B C1B C6B C7B 177.9(5)
C2B C3B C4B C0AA -179.7(5)
C2B C3B C4B C5B -0.7(8)
C3B C4B C5B C6B 0.3(7)
C4B C5B C6B C1B -0.6(7)
C4B C5B C6B C7B -177.5(4)
C5B C6B C7B N8B 31.0(6)
C5B C6B C7B C11B -143.3(5)
C6B C1B C2B C3B -1.5(7)
C6B C7B C11B N10B 174.6(5)
C7B N8B N9B N10B 0.4(5)
C11B N10B C12B C13B -99.6(6)
C12B N10B C11B C7B 178.2(5)
C12B C13B C14B C15B -179.4(5)
C12B C13B C16 C17B 179.5(6)
C13B C14B C15B C16B -0.6(9)
C13B C16 C17B C16B 0.2(10)
C14B C13B C16 C17B 0.6(9)
C14B C15B C16B C17B 1.4(10)
C15B C16B C17B C16 -1.2(10)
C16 C13B C14B C15B -0.4(8)
Br1B C1A C2A C3A 177.7(4)
Br1B C1A C6A C5A -178.6(3)
Br1B C1A C6A C7A 0.5(7)
F1B C3A C4A C5A 179.9(4)
F1B C3A C4A C19B 1.4(8)
N8A N9A N10A C11A -0.8(5)
N8A N9A N10A C12A -179.4(4)
N8A C7A C11A N10A -0.4(5)
N9A N8A C7A C6A -175.9(4)
N9A N8A C7A C11A 0.0(5)
N9A N10A C11A C7A 0.8(5)
N9A N10A C12A C13A 84.9(6)
N10A C12A C13A C18A 123.7(5)
N10A C12A C13A C18B -57.8(6)
C1A C2A C3A F1B -179.5(4)
C1A C2A C3A C4A 1.1(8)
C1A C6A C7A N8A -146.8(5)
C1A C6A C7A C11A 38.5(8)
C2A C1A C6A C5A -0.6(7)
C2A C1A C6A C7A 178.5(5)
C2A C3A C4A C5A -0.6(8)
C2A C3A C4A C19B -179.1(5)
C3A C4A C5A C6A -0.5(7)
C4A C5A C6A C1A 1.1(7)
C4A C5A C6A C7A -178.1(4)
C5A C6A C7A N8A 32.3(6)
C5A C6A C7A C11A -142.4(5)
C6A C1A C2A C3A -0.4(7)
C6A C7A C11A N10A 174.7(5)
C7A N8A N9A N10A 0.5(5)
C11A N10A C12A C13A -93.5(6)
C12A N10A C11A C7A 179.3(4)
C12A C13A C18A C17A 178.9(5)
C12A C13A C18B C15A -178.8(5)
C15A C16A C17A C18A -0.8(10)
C16A C15A C18B C13A -0.3(8)
C16A C17A C18A C13A 0.2(10)
C18A C13A C18B C15A -0.3(8)
C18B C13A C18A C17A 0.3(9)
C18B C15A C16A C17A 0.8(9)
C19B C4A C5A C6A 178.0(5)
